data_4304832
loop_
_publ_author_name
'Donatella Armentano'
'Teresa F. Mastropietro'
'Giovanni De Munno'
'Patrizia Rossi'
'Francesc Lloret'
'Miguel Julve'

_publ_section_title
;
New Extended Magnetic Systems Based on Oxalate and Iron(III) Ions
;
_journal_name_full 'Inorganic Chemistry'
_journal_page_first 3772
_journal_page_last 3786
_journal_paper_doi 10.1021/ic702403h
_journal_volume 47
_journal_year 2008
_chemical_formula_sum 'C24 H48 Cl8 Fe4 N4 O16'
_chemical_formula_weight 1155.66
_chemical_name_systematic
; 
 ? 
;
_space_group_IT_number 14
_symmetry_cell_setting monoclinic
_symmetry_space_group_name_Hall '-P 2ybc'
_symmetry_space_group_name_H-M 'P 1 21/c 1'
_atom_sites_solution_hydrogens geom
_atom_sites_solution_primary direct
_atom_sites_solution_secondary difmap
_audit_creation_method SHELXL-97
_cell_angle_alpha 90.00
_cell_angle_beta 91.17(3)
_cell_angle_gamma 90.00
_cell_formula_units_Z 1
_cell_length_a 7.8875(16)
_cell_length_b 8.5335(17)
_cell_length_c 17.496(4)
_cell_measurement_temperature 9(2)
_cell_volume 1177.4(4)
_computing_cell_refinement
;
CrysAlis RED, Oxford Diffraction Ltd.,
Version 1.171.29.2 (release 20-01-2006 CrysAlis171 .NET)
(compiled Jan 20 2006,12:36:28)
;
_computing_data_collection
;
CrysAlis CCD, Oxford Diffraction Ltd.,
Version 1.171.29.2 (release 20-01-2006 CrysAlis171 .NET)
(compiled Jan 20 2006,12:36:28)
;
_computing_data_reduction
;
CrysAlis RED, Oxford Diffraction Ltd.,
Version 1.171.29.2 (release 20-01-2006 CrysAlis171 .NET)
(compiled Jan 20 2006,12:36:28)
;
_computing_structure_refinement 'SHELXL-97 (Sheldrick, 1997)'
_computing_structure_solution 'SIR97 (Altomare, 1999)'
_diffrn_ambient_temperature 9(2)
_diffrn_detector_area_resol_mean 16.4547
_diffrn_measured_fraction_theta_full 0.992
_diffrn_measured_fraction_theta_max 0.868
_diffrn_measurement_device_type 'Xcalibur3 4 circles diffractometer'
_diffrn_measurement_method 'intensity from \w scans'
_diffrn_radiation_monochromator graphite
_diffrn_radiation_source 'Enhance (Mo) X-ray Source'
_diffrn_radiation_type MoK\a
_diffrn_radiation_wavelength 0.71073
_diffrn_reflns_av_R_equivalents 0.0538
_diffrn_reflns_av_sigmaI/netI 0.1544
_diffrn_reflns_limit_h_max 10
_diffrn_reflns_limit_h_min -10
_diffrn_reflns_limit_k_max 10
_diffrn_reflns_limit_k_min -11
_diffrn_reflns_limit_l_max 22
_diffrn_reflns_limit_l_min -15
_diffrn_reflns_number 7064
_diffrn_reflns_theta_full 25.00
_diffrn_reflns_theta_max 28.83
_diffrn_reflns_theta_min 3.72
_exptl_absorpt_coefficient_mu 1.723
_exptl_absorpt_correction_T_max 0.52
_exptl_absorpt_correction_T_min 0.44
_exptl_absorpt_correction_type empirical
_exptl_absorpt_process_details
;
CrysAlis RED, Oxford Diffraction Ltd.,
Version 1.171.29.2 (release 20-01-2006 CrysAlis171 .NET)
(compiled Jan 20 2006,12:36:28)
;
_exptl_crystal_colour yellow
_exptl_crystal_density_diffrn 1.630
_exptl_crystal_density_method 'not measured'
_exptl_crystal_description parallelepiped
_exptl_crystal_F_000 588
_exptl_crystal_size_max 0.52
_exptl_crystal_size_mid 0.43
_exptl_crystal_size_min 0.38
_refine_diff_density_max 2.791
_refine_diff_density_min -0.613
_refine_diff_density_rms 0.216
_refine_ls_extinction_method none
_refine_ls_goodness_of_fit_ref 0.955
_refine_ls_hydrogen_treatment constr
_refine_ls_matrix_type full
_refine_ls_number_parameters 127
_refine_ls_number_reflns 2684
_refine_ls_number_restraints 0
_refine_ls_restrained_S_all 0.955
_refine_ls_R_factor_all 0.1194
_refine_ls_R_factor_gt 0.0707
_refine_ls_shift/su_max 0.000
_refine_ls_shift/su_mean 0.000
_refine_ls_structure_factor_coef Fsqd
_refine_ls_weighting_details 'calc w=1/[\s^2^(Fo^2^)+(0.0964P)^2^+0.0000P] where P=(Fo^2^+2Fc^2^)/3'
_refine_ls_weighting_scheme calc
_refine_ls_wR_factor_gt 0.1661
_refine_ls_wR_factor_ref 0.1788
_reflns_number_gt 1353
_reflns_number_total 2684
_reflns_threshold_expression >2sigma(I)
_cod_data_source_file ic702403h-file009.cif
_cod_data_source_block compoun_11
_cod_database_code 4304832

loop_
_symmetry_equiv_pos_as_xyz
'x, y, z'
'-x, y+1/2, -z+1/2'
'-x, -y, -z'
'x, -y-1/2, z-1/2'

loop_
_atom_site_label
_atom_site_type_symbol
_atom_site_fract_x
_atom_site_fract_y
_atom_site_fract_z
_atom_site_U_iso_or_equiv
_atom_site_adp_type
_atom_site_occupancy
_atom_site_symmetry_multiplicity
_atom_site_calc_flag
_atom_site_refinement_flags
_atom_site_disorder_assembly
_atom_site_disorder_group
Fe1 Fe 0.41712(10) 0.24948(10) 0.40850(5) 0.0140(3) Uani 1 1 d . . .
Cl2 Cl 0.50191(19) 0.14850(19) 0.29814(9) 0.0214(4) Uani 1 1 d . . .
Cl1 Cl 0.15571(18) 0.34440(19) 0.37361(9) 0.0204(4) Uani 1 1 d . . .
O3 O 0.3799(5) 0.3379(5) 0.5228(2) 0.0184(10) Uani 1 1 d . . .
O1 O 0.6296(5) 0.1492(5) 0.4668(2) 0.0193(10) Uani 1 1 d . . .
O4 O 0.5477(5) 0.4538(5) 0.4059(2) 0.0191(10) Uani 1 1 d . . .
N1 N 0.0128(6) 0.2149(6) 0.6458(3) 0.0168(12) Uani 1 1 d . . .
O2 O 0.3095(5) 0.0498(5) 0.4539(2) 0.0201(10) Uani 1 1 d . . .
C1 C 0.5910(7) 0.0286(7) 0.5032(4) 0.0174(14) Uani 1 1 d . . .
C6 C -0.0188(7) 0.2480(7) 0.5630(3) 0.0153(13) Uani 1 1 d . . .
H6A H -0.0634 0.3521 0.5571 0.023 Uiso 1 1 calc R . .
H6B H -0.0989 0.1737 0.5424 0.023 Uiso 1 1 calc R . .
H6C H 0.0858 0.2396 0.5361 0.023 Uiso 1 1 calc R . .
C2 C 0.4508(7) 0.4661(8) 0.5345(3) 0.0199(15) Uani 1 1 d . . .
C5 C 0.0848(8) 0.0524(8) 0.6537(4) 0.0250(16) Uani 1 1 d . . .
H5A H 0.1895 0.0461 0.6268 0.038 Uiso 1 1 calc R . .
H5B H 0.0056 -0.0221 0.6326 0.038 Uiso 1 1 calc R . .
H5C H 0.1054 0.0294 0.7068 0.038 Uiso 1 1 calc R . .
C4 C -0.1494(7) 0.2218(7) 0.6879(4) 0.0190(14) Uani 1 1 d . . .
H4A H -0.1965 0.3252 0.6837 0.028 Uiso 1 1 calc R . .
H4B H -0.1282 0.1972 0.7408 0.028 Uiso 1 1 calc R . .
H4C H -0.2280 0.1472 0.6663 0.028 Uiso 1 1 calc R . .
C3 C 0.1353(7) 0.3297(8) 0.6790(3) 0.0208(15) Uani 1 1 d . . .
H3A H 0.0898 0.4336 0.6738 0.031 Uiso 1 1 calc R . .
H3B H 0.2404 0.3231 0.6525 0.031 Uiso 1 1 calc R . .
H3C H 0.1548 0.3067 0.7321 0.031 Uiso 1 1 calc R . .

loop_
_atom_site_aniso_label
_atom_site_aniso_U_11
_atom_site_aniso_U_22
_atom_site_aniso_U_33
_atom_site_aniso_U_23
_atom_site_aniso_U_13
_atom_site_aniso_U_12
Fe1 0.0144(4) 0.0156(5) 0.0118(5) 0.0005(4) -0.0005(3) -0.0006(4)
Cl2 0.0233(8) 0.0226(9) 0.0182(8) 0.0003(7) 0.0000(7) 0.0028(7)
Cl1 0.0202(8) 0.0216(9) 0.0194(8) 0.0002(7) -0.0020(6) 0.0023(7)
O3 0.022(2) 0.017(2) 0.016(2) 0.002(2) -0.0021(19) -0.006(2)
O1 0.021(2) 0.019(3) 0.018(2) 0.003(2) -0.0027(19) 0.0006(19)
O4 0.025(2) 0.021(3) 0.011(2) 0.002(2) 0.0002(18) -0.004(2)
N1 0.013(2) 0.023(3) 0.014(3) -0.002(2) 0.001(2) 0.000(2)
O2 0.021(2) 0.023(3) 0.017(2) 0.001(2) 0.0025(19) 0.000(2)
C1 0.017(3) 0.017(4) 0.019(3) 0.001(3) 0.000(3) 0.006(3)
C6 0.017(3) 0.016(3) 0.013(3) -0.002(3) 0.000(2) -0.004(3)
C2 0.018(3) 0.023(4) 0.019(4) 0.002(3) -0.007(3) 0.001(3)
C5 0.026(4) 0.030(4) 0.020(4) 0.007(3) 0.004(3) 0.008(3)
C4 0.019(3) 0.020(4) 0.017(3) 0.001(3) 0.005(3) -0.003(3)
C3 0.022(3) 0.026(4) 0.014(3) -0.004(3) -0.001(3) -0.001(3)

loop_
_atom_type_symbol
_atom_type_description
_atom_type_scat_dispersion_real
_atom_type_scat_dispersion_imag
_atom_type_scat_source
C C 0.0033 0.0016 'International Tables Vol C Tables 4.2.6.8 and 6.1.1.4'
H H 0.0000 0.0000 'International Tables Vol C Tables 4.2.6.8 and 6.1.1.4'
N N 0.0061 0.0033 'International Tables Vol C Tables 4.2.6.8 and 6.1.1.4'
O O 0.0106 0.0060 'International Tables Vol C Tables 4.2.6.8 and 6.1.1.4'
Cl Cl 0.1484 0.1585 'International Tables Vol C Tables 4.2.6.8 and 6.1.1.4'
Fe Fe 0.3463 0.8444 'International Tables Vol C Tables 4.2.6.8 and 6.1.1.4'

loop_
_geom_angle_atom_site_label_1
_geom_angle_atom_site_label_2
_geom_angle_atom_site_label_3
_geom_angle
_geom_angle_site_symmetry_1
_geom_angle_site_symmetry_3
_geom_angle_publ_flag
O4 Fe1 O2 158.38(16) . . ?
O4 Fe1 O1 87.75(16) . . ?
O2 Fe1 O1 79.03(16) . . ?
O4 Fe1 O3 78.40(16) . . ?
O2 Fe1 O3 82.39(16) . . ?
O1 Fe1 O3 79.47(16) . . ?
O4 Fe1 Cl2 98.73(12) . . ?
O2 Fe1 Cl2 98.46(13) . . ?
O1 Fe1 Cl2 90.70(12) . . ?
O3 Fe1 Cl2 169.82(11) . . ?
O4 Fe1 Cl1 98.36(12) . . ?
O2 Fe1 Cl1 91.12(12) . . ?
O1 Fe1 Cl1 165.77(12) . . ?
O3 Fe1 Cl1 89.13(12) . . ?
Cl2 Fe1 Cl1 100.98(7) . . ?
C2 O3 Fe1 113.0(4) . . ?
C1 O1 Fe1 112.2(4) . . ?
C2 O4 Fe1 116.7(4) 3_666 . ?
C3 N1 C4 109.8(5) . . ?
C3 N1 C6 110.4(5) . . ?
C4 N1 C6 110.2(5) . . ?
C3 N1 C5 109.3(5) . . ?
C4 N1 C5 108.5(5) . . ?
C6 N1 C5 108.6(5) . . ?
C1 O2 Fe1 114.1(4) 3_656 . ?
O1 C1 O2 125.6(5) . 3_656 ?
O1 C1 C1 117.8(6) . 3_656 ?
O2 C1 C1 116.6(7) 3_656 3_656 ?
O3 C2 O4 128.1(6) . 3_666 ?
O3 C2 C2 115.3(7) . 3_666 ?
O4 C2 C2 116.6(7) 3_666 3_666 ?

loop_
_geom_bond_atom_site_label_1
_geom_bond_atom_site_label_2
_geom_bond_distance
_geom_bond_site_symmetry_2
_geom_bond_publ_flag
Fe1 O4 2.026(4) . ?
Fe1 O2 2.069(4) . ?
Fe1 O1 2.123(4) . ?
Fe1 O3 2.163(4) . ?
Fe1 Cl2 2.2294(18) . ?
Fe1 Cl1 2.2866(17) . ?
O3 C2 1.244(7) . ?
O1 C1 1.252(7) . ?
O4 C2 1.246(7) 3_666 ?
N1 C3 1.486(7) . ?
N1 C4 1.490(7) . ?
N1 C6 1.493(7) . ?
N1 C5 1.504(7) . ?
O2 C1 1.266(7) 3_656 ?
C1 O2 1.266(7) 3_656 ?
C1 C1 1.519(11) 3_656 ?
C2 O4 1.246(7) 3_666 ?
C2 C2 1.560(12) 3_666 ?
